data_1515532
loop_
_publ_author_name
'Adriaenssens, Louis'
'Severa, Luk\'a\<s'
'Koval, Du\<san'
'C\'isa\<rov\'a, Ivana'
'Belmonte, Marta Mart\'inez'
'Escudero-Ad\'an, Eduardo C.'
'Novotn\'a, Pavl\'ina'
'S\'azelov\'a, Petra'
'V\'avra, Jan'
'Pohl, Radek'
'\<Saman, David'
'Urbanov\'a, Marie'
'Ka\<si\<cka, V\'aclav'
'Tepl\'y, Filip'

_publ_section_title
;
 [6]Saddlequat: a [6]helquat captured on its racemization pathway
;
_journal_issue 12
_journal_name_full 'Chemical Science'
_journal_page_first 2314
_journal_paper_doi 10.1039/c1sc00468a
_journal_volume 2
_journal_year 2011
_chemical_absolute_configuration ad
_chemical_compound_source 'synthesized by the authors'
_chemical_formula_moiety 'C27 H26 N2, 2(Cl O4), H2 O'
_chemical_formula_sum 'C27 H28 Cl2 N2 O9'
_chemical_formula_weight 595.41
_chemical_name_systematic
;
?
;
_space_group_IT_number 19
_symmetry_cell_setting orthorhombic
_symmetry_space_group_name_Hall 'P 2ac 2ab'
_symmetry_space_group_name_H-M 'P 21 21 21'
_atom_sites_solution_hydrogens difmap
_atom_sites_solution_primary direct
_atom_sites_solution_secondary difmap
_audit_creation_method SHELXL-97
_cell_angle_alpha 90.00
_cell_angle_beta 90.00
_cell_angle_gamma 90.00
_cell_formula_units_Z 4
_cell_length_a 11.0841(2)
_cell_length_b 13.3658(2)
_cell_length_c 17.3210(3)
_cell_measurement_reflns_used 35186
_cell_measurement_temperature 120(2)
_cell_measurement_theta_max 62.2845
_cell_measurement_theta_min 3.3044
_cell_volume 2566.07(7)
_computing_data_collection
;
CrysAlisPro, Oxford Diffraction Ltd.,
Version 1.171.34.36 (release 02-08-2010 CrysAlis171 .NET)
(compiled Aug 2 2010,13:00:58)
;
_computing_structure_refinement 'SHELXL-97 (Sheldrick, 1997)'
_computing_structure_solution 'SIR92 (Altomare et al., 1994)'
_diffrn_ambient_temperature 120(2)
_diffrn_detector_area_resol_mean 10.3784
_diffrn_measured_fraction_theta_full 0.998
_diffrn_measured_fraction_theta_max 0.998
_diffrn_measurement_device_type 'Xcalibur, Atlas, Gemini ultra'
_diffrn_measurement_method '\f and \w scans'
_diffrn_radiation_monochromator mirror
_diffrn_radiation_source 'Enhance Ultra (Cu) X-ray Source'
_diffrn_radiation_type CuK\a
_diffrn_radiation_wavelength 1.54184
_diffrn_reflns_av_R_equivalents 0.0303
_diffrn_reflns_av_sigmaI/netI 0.0125
_diffrn_reflns_limit_h_max 12
_diffrn_reflns_limit_h_min -12
_diffrn_reflns_limit_k_max 15
_diffrn_reflns_limit_k_min -15
_diffrn_reflns_limit_l_max 20
_diffrn_reflns_limit_l_min -20
_diffrn_reflns_number 41492
_diffrn_reflns_theta_full 64.99
_diffrn_reflns_theta_max 64.99
_diffrn_reflns_theta_min 4.18
_exptl_absorpt_coefficient_mu 2.807
_exptl_absorpt_correction_T_max 1.00000
_exptl_absorpt_correction_T_min 0.48905
_exptl_absorpt_correction_type multi-scan
_exptl_absorpt_process_details
;
CrysAlisPro, Oxford Diffraction Ltd.,
Version 1.171.34.36 (release 02-08-2010 CrysAlis171 .NET)
(compiled Aug 2 2010,13:00:58)
Empirical absorption correction using spherical harmonics,
implemented in SCALE3 ABSPACK scaling algorithm.
;
_exptl_crystal_colour colourless
_exptl_crystal_density_diffrn 1.541
_exptl_crystal_density_method 'not measured'
_exptl_crystal_description prism
_exptl_crystal_F_000 1240
_exptl_crystal_size_max 0.256
_exptl_crystal_size_mid 0.234
_exptl_crystal_size_min 0.142
_refine_diff_density_max 0.323
_refine_diff_density_min -0.634
_refine_diff_density_rms 0.055
_refine_ls_abs_structure_details 'Flack H D (1983), Acta Cryst. A39, 876-881'
_refine_ls_abs_structure_Flack -0.001(11)
_refine_ls_extinction_method none
_refine_ls_goodness_of_fit_ref 1.066
_refine_ls_hydrogen_treatment constr
_refine_ls_matrix_type full
_refine_ls_number_parameters 361
_refine_ls_number_reflns 4355
_refine_ls_number_restraints 0
_refine_ls_restrained_S_all 1.066
_refine_ls_R_factor_all 0.0305
_refine_ls_R_factor_gt 0.0301
_refine_ls_shift/su_max 0.001
_refine_ls_shift/su_mean 0.000
_refine_ls_structure_factor_coef Fsqd
_refine_ls_weighting_details 'calc w=1/[\s^2^(Fo^2^)+(0.0606P)^2^+1.2983P] where P=(Fo^2^+2Fc^2^)/3'
_refine_ls_weighting_scheme calc
_refine_ls_wR_factor_gt 0.0904
_refine_ls_wR_factor_ref 0.0911
_reflns_number_gt 4300
_reflns_number_total 4355
_reflns_threshold_expression >2\s(I)
_cod_data_source_file c1sc00468a.txt
_cod_data_source_block p-5-clo4
_cod_depositor_comments
;
The following automatic conversions were performed:

'_symmetry_cell_setting' value 'Orthorhombic' changed to
'orthorhombic' according to
/usr/data/users/saulius/automatic-downloads/retrospective/RSC/lib/dictionaries/cif_core.dic
dictionary named 'cif_core.dic' version 2.4.2 from 2011-04-26.

Automatic conversion script
Id: cif_fix_values 2281 2013-09-26 08:29:07Z andrius 
;
_cod_original_sg_symbol_H-M P2(1)2(1)2(1)
_cod_database_code 1515532

loop_
_symmetry_equiv_pos_as_xyz
'x, y, z'
'-x+1/2, -y, z+1/2'
'x+1/2, -y+1/2, -z'
'-x, y+1/2, -z+1/2'

loop_
_atom_site_label
_atom_site_type_symbol
_atom_site_fract_x
_atom_site_fract_y
_atom_site_fract_z
_atom_site_U_iso_or_equiv
_atom_site_adp_type
_atom_site_occupancy
_atom_site_symmetry_multiplicity
_atom_site_calc_flag
_atom_site_refinement_flags
C1 C 0.5763(2) -0.17748(16) 0.21971(13) 0.0202(5) Uani 1 1 d .
H1 H 0.5869 -0.1725 0.2740 0.024 Uiso 1 1 calc R
C2 C 0.6572(2) -0.23019(17) 0.17666(14) 0.0247(5) Uani 1 1 d .
H2 H 0.7253 -0.2600 0.2007 0.030 Uiso 1 1 calc R
C3 C 0.6398(3) -0.24052(18) 0.09640(14) 0.0293(5) Uani 1 1 d .
H3 H 0.6983 -0.2752 0.0665 0.035 Uiso 1 1 calc R
C4 C 0.5406(2) -0.20171(19) 0.06094(14) 0.0286(5) Uani 1 1 d .
H4 H 0.5287 -0.2121 0.0072 0.034 Uiso 1 1 calc R
C5 C 0.4554(2) -0.14604(17) 0.10371(13) 0.0217(5) Uani 1 1 d .
C6 C 0.3491(2) -0.10598(19) 0.07181(13) 0.0259(5) Uani 1 1 d .
H6 H 0.3322 -0.1154 0.0185 0.031 Uiso 1 1 calc R
C7 C 0.2713(2) -0.05457(18) 0.11595(14) 0.0248(5) Uani 1 1 d .
H7 H 0.1975 -0.0320 0.0943 0.030 Uiso 1 1 calc R
N8 N 0.29690(17) -0.03389(14) 0.19232(11) 0.0196(4) Uani 1 1 d .
C9 C 0.2085(2) 0.02745(18) 0.23693(15) 0.0244(5) Uani 1 1 d .
H9A H 0.1519 0.0603 0.2007 0.029 Uiso 1 1 calc R
H9B H 0.2521 0.0805 0.2655 0.029 Uiso 1 1 calc R
C10 C 0.1378(2) -0.03677(18) 0.29365(14) 0.0241(5) Uani 1 1 d .
H10A H 0.0751 -0.0743 0.2651 0.029 Uiso 1 1 calc R
H10B H 0.0966 0.0074 0.3312 0.029 Uiso 1 1 calc R
C11 C 0.2179(2) -0.11109(17) 0.33764(14) 0.0216(5) Uani 1 1 d .
H11A H 0.1743 -0.1360 0.3836 0.026 Uiso 1 1 calc R
H11B H 0.2365 -0.1690 0.3041 0.026 Uiso 1 1 calc R
C12 C 0.33312(19) -0.06156(16) 0.36233(13) 0.0184(5) Uani 1 1 d .
C13 C 0.3540(2) -0.03472(18) 0.43925(13) 0.0235(5) Uani 1 1 d .
H13 H 0.2960 -0.0512 0.4776 0.028 Uiso 1 1 calc R
C14 C 0.4581(2) 0.01560(19) 0.46020(13) 0.0242(5) Uani 1 1 d .
H14 H 0.4696 0.0334 0.5128 0.029 Uiso 1 1 calc R
C15 C 0.5467(2) 0.04102(17) 0.40634(13) 0.0204(5) Uani 1 1 d .
C16 C 0.6574(2) 0.09603(17) 0.43539(13) 0.0221(5) Uani 1 1 d .
H16A H 0.6335 0.1409 0.4782 0.027 Uiso 1 1 calc R
H16B H 0.6900 0.1381 0.3933 0.027 Uiso 1 1 calc R
C17 C 0.7567(2) 0.02485(19) 0.46379(14) 0.0267(5) Uani 1 1 d .
H17A H 0.8049 0.0597 0.5037 0.032 Uiso 1 1 calc R
H17B H 0.7181 -0.0336 0.4887 0.032 Uiso 1 1 calc R
C18 C 0.8416(2) -0.01251(19) 0.40121(14) 0.0244(5) Uani 1 1 d .
H18A H 0.8980 -0.0616 0.4242 0.029 Uiso 1 1 calc R
H18B H 0.8899 0.0446 0.3820 0.029 Uiso 1 1 calc R
C19 C 0.7771(2) -0.06163(17) 0.33277(14) 0.0217(5) Uani 1 1 d .
H19A H 0.8330 -0.1092 0.3075 0.026 Uiso 1 1 calc R
H19B H 0.7072 -0.1003 0.3522 0.026 Uiso 1 1 calc R
N20 N 0.73385(17) 0.01274(14) 0.27414(11) 0.0184(4) Uani 1 1 d .
C21 C 0.8165(2) 0.04443(18) 0.22180(14) 0.0240(5) Uani 1 1 d .
H21 H 0.8976 0.0222 0.2264 0.029 Uiso 1 1 calc R
C22 C 0.7863(2) 0.10768(19) 0.16239(14) 0.0265(5) Uani 1 1 d .
H22 H 0.8458 0.1302 0.1270 0.032 Uiso 1 1 calc R
C23 C 0.6678(2) 0.13778(18) 0.15521(14) 0.0244(5) Uani 1 1 d .
H23 H 0.6440 0.1794 0.1134 0.029 Uiso 1 1 calc R
C24 C 0.5840(2) 0.10688(17) 0.20941(13) 0.0197(5) Uani 1 1 d .
H24 H 0.5027 0.1288 0.2053 0.024 Uiso 1 1 calc R
C25 C 0.6172(2) 0.04433(16) 0.26968(13) 0.0171(4) Uani 1 1 d .
C26 C 0.5285(2) 0.01305(16) 0.32950(12) 0.0177(4) Uani 1 1 d .
C27 C 0.4212(2) -0.03705(16) 0.30773(12) 0.0173(4) Uani 1 1 d .
C28 C 0.3977(2) -0.06751(16) 0.22623(13) 0.0169(5) Uani 1 1 d .
C29 C 0.4763(2) -0.12995(16) 0.18411(12) 0.0179(5) Uani 1 1 d .
O1W O 0.9548(3) -0.3511(3) 0.41039(18) 0.0775(8) Uani 1 1 d .
H2W H 0.8907 -0.3108 0.3935 0.093 Uiso 1 1 d R
H1W H 0.9658 -0.3405 0.4665 0.093 Uiso 1 1 d R
Cl1 Cl 0.63372(5) -0.28465(4) 0.44072(3) 0.02256(14) Uani 1 1 d .
O11 O 0.58044(18) -0.37215(14) 0.47449(12) 0.0370(5) Uani 1 1 d .
O12 O 0.54167(18) -0.21270(14) 0.42259(13) 0.0417(5) Uani 1 1 d .
O13 O 0.6925(2) -0.31130(16) 0.36926(12) 0.0439(5) Uani 1 1 d .
O14 O 0.7202(2) -0.24147(16) 0.49242(12) 0.0438(5) Uani 1 1 d .
Cl2 Cl 0.99495(5) -0.23932(4) 0.16608(3) 0.02505(15) Uani 1 1 d .
O21 O 0.95790(19) -0.25140(18) 0.24495(11) 0.0452(5) Uani 1 1 d .
O22 O 1.12219(19) -0.25601(17) 0.15988(14) 0.0490(6) Uani 1 1 d .
O23 O 0.93099(18) -0.31031(15) 0.11841(12) 0.0387(5) Uani 1 1 d .
O24 O 0.9675(2) -0.13983(15) 0.14122(13) 0.0455(5) Uani 1 1 d .

loop_
_atom_site_aniso_label
_atom_site_aniso_U_11
_atom_site_aniso_U_22
_atom_site_aniso_U_33
_atom_site_aniso_U_23
_atom_site_aniso_U_13
_atom_site_aniso_U_12
C1 0.0221(12) 0.0163(11) 0.0222(12) 0.0002(9) 0.0012(9) -0.0025(9)
C2 0.0225(12) 0.0182(11) 0.0334(12) -0.0003(10) 0.0045(10) -0.0007(9)
C3 0.0333(13) 0.0219(12) 0.0328(12) -0.0060(10) 0.0119(11) -0.0009(11)
C4 0.0398(14) 0.0269(12) 0.0192(11) -0.0062(10) 0.0066(10) -0.0071(11)
C5 0.0276(12) 0.0202(11) 0.0172(11) -0.0003(9) 0.0008(9) -0.0085(10)
C6 0.0319(13) 0.0278(12) 0.0181(10) 0.0004(9) -0.0040(10) -0.0098(10)
C7 0.0253(12) 0.0276(12) 0.0216(11) 0.0063(10) -0.0087(10) -0.0075(10)
N8 0.0184(10) 0.0184(9) 0.0220(9) 0.0025(7) -0.0024(8) -0.0014(7)
C9 0.0187(12) 0.0211(11) 0.0332(12) 0.0006(10) -0.0006(10) 0.0051(9)
C10 0.0146(11) 0.0268(12) 0.0309(12) -0.0044(10) 0.0006(10) 0.0018(10)
C11 0.0192(11) 0.0223(11) 0.0232(11) -0.0021(9) 0.0037(9) -0.0023(9)
C12 0.0156(11) 0.0182(11) 0.0214(11) -0.0019(9) 0.0004(9) 0.0000(8)
C13 0.0222(12) 0.0277(12) 0.0207(10) -0.0035(9) 0.0066(10) -0.0034(10)
C14 0.0250(12) 0.0301(12) 0.0174(11) -0.0062(9) 0.0031(9) -0.0045(10)
C15 0.0183(11) 0.0200(11) 0.0229(11) -0.0019(9) 0.0000(9) -0.0014(9)
C16 0.0201(12) 0.0232(11) 0.0230(11) -0.0047(9) 0.0018(9) -0.0043(9)
C17 0.0240(12) 0.0316(13) 0.0246(12) -0.0014(10) -0.0051(10) -0.0077(10)
C18 0.0186(12) 0.0256(12) 0.0290(12) 0.0026(10) -0.0054(10) -0.0012(9)
C19 0.0199(11) 0.0191(11) 0.0260(12) 0.0012(10) -0.0014(10) 0.0009(9)
N20 0.0165(9) 0.0194(9) 0.0193(9) -0.0013(7) 0.0013(7) -0.0017(8)
C21 0.0193(11) 0.0260(12) 0.0266(12) -0.0028(10) 0.0063(9) -0.0016(10)
C22 0.0269(13) 0.0298(12) 0.0227(12) 0.0017(10) 0.0063(10) -0.0055(10)
C23 0.0301(13) 0.0226(11) 0.0204(10) 0.0026(9) -0.0002(10) -0.0040(10)
C24 0.0190(11) 0.0166(10) 0.0235(11) -0.0008(9) -0.0005(9) 0.0002(9)
C25 0.0159(11) 0.0161(10) 0.0193(10) -0.0039(8) 0.0010(9) -0.0004(9)
C26 0.0163(10) 0.0176(10) 0.0191(10) 0.0004(9) 0.0029(9) 0.0009(8)
C27 0.0182(11) 0.0166(10) 0.0173(10) -0.0001(8) 0.0012(9) 0.0009(9)
C28 0.0165(11) 0.0148(10) 0.0193(11) 0.0023(8) -0.0002(9) -0.0034(8)
C29 0.0213(12) 0.0144(10) 0.0181(10) 0.0001(8) 0.0017(9) -0.0052(8)
O1W 0.0626(17) 0.100(2) 0.0704(18) -0.0007(17) -0.0037(14) 0.0124(17)
Cl1 0.0251(3) 0.0202(3) 0.0224(3) 0.0003(2) -0.0038(2) 0.0028(2)
O11 0.0419(11) 0.0255(9) 0.0435(11) 0.0102(8) -0.0031(9) -0.0042(8)
O12 0.0364(10) 0.0306(10) 0.0579(13) 0.0133(9) -0.0056(9) 0.0114(9)
O13 0.0504(13) 0.0451(12) 0.0363(11) -0.0075(9) 0.0118(10) 0.0041(10)
O14 0.0544(12) 0.0376(11) 0.0394(10) -0.0035(9) -0.0230(10) -0.0093(10)
Cl2 0.0266(3) 0.0230(3) 0.0256(3) -0.0020(2) 0.0063(2) 0.0005(2)
O21 0.0492(12) 0.0603(13) 0.0260(9) 0.0010(9) 0.0063(9) -0.0090(11)
O22 0.0272(10) 0.0456(12) 0.0742(15) -0.0111(12) 0.0143(10) 0.0000(9)
O23 0.0424(11) 0.0343(10) 0.0393(11) -0.0134(9) 0.0054(9) -0.0058(9)
O24 0.0632(14) 0.0254(10) 0.0478(12) 0.0027(9) -0.0097(11) 0.0046(10)

loop_
_atom_type_symbol
_atom_type_description
_atom_type_scat_dispersion_real
_atom_type_scat_dispersion_imag
_atom_type_scat_source
C C 0.0181 0.0091 'International Tables Vol C Tables 4.2.6.8 and 6.1.1.4'
H H 0.0000 0.0000 'International Tables Vol C Tables 4.2.6.8 and 6.1.1.4'
N N 0.0311 0.0180 'International Tables Vol C Tables 4.2.6.8 and 6.1.1.4'
O O 0.0492 0.0322 'International Tables Vol C Tables 4.2.6.8 and 6.1.1.4'
Cl Cl 0.3639 0.7018 'International Tables Vol C Tables 4.2.6.8 and 6.1.1.4'

loop_
_geom_angle_atom_site_label_1
_geom_angle_atom_site_label_2
_geom_angle_atom_site_label_3
_geom_angle
C2 C1 C29 120.5(2)
C2 C1 H1 119.7
C29 C1 H1 119.7
C1 C2 C3 120.0(2)
C1 C2 H2 120.0
C3 C2 H2 120.0
C4 C3 C2 121.2(2)
C4 C3 H3 119.4
C2 C3 H3 119.4
C3 C4 C5 120.3(2)
C3 C4 H4 119.9
C5 C4 H4 119.9
C6 C5 C4 123.7(2)
C6 C5 C29 117.5(2)
C4 C5 C29 118.8(2)
C7 C6 C5 120.6(2)
C7 C6 H6 119.7
C5 C6 H6 119.7
C6 C7 N8 121.1(2)
C6 C7 H7 119.4
N8 C7 H7 119.4
C28 N8 C7 121.6(2)
C28 N8 C9 120.29(19)
C7 N8 C9 118.1(2)
N8 C9 C10 111.23(18)
N8 C9 H9A 109.4
C10 C9 H9A 109.4
N8 C9 H9B 109.4
C10 C9 H9B 109.4
H9A C9 H9B 108.0
C9 C10 C11 112.81(19)
C9 C10 H10A 109.0
C11 C10 H10A 109.0
C9 C10 H10B 109.0
C11 C10 H10B 109.0
H10A C10 H10B 107.8
C12 C11 C10 110.37(19)
C12 C11 H11A 109.6
C10 C11 H11A 109.6
C12 C11 H11B 109.6
C10 C11 H11B 109.6
H11A C11 H11B 108.1
C27 C12 C13 118.0(2)
C27 C12 C11 120.3(2)
C13 C12 C11 121.7(2)
C14 C13 C12 120.8(2)
C14 C13 H13 119.6
C12 C13 H13 119.6
C13 C14 C15 122.0(2)
C13 C14 H14 119.0
C15 C14 H14 119.0
C14 C15 C26 118.0(2)
C14 C15 C16 117.7(2)
C26 C15 C16 124.3(2)
C15 C16 C17 112.70(19)
C15 C16 H16A 109.1
C17 C16 H16A 109.1
C15 C16 H16B 109.1
C17 C16 H16B 109.1
H16A C16 H16B 107.8
C18 C17 C16 114.75(19)
C18 C17 H17A 108.6
C16 C17 H17A 108.6
C18 C17 H17B 108.6
C16 C17 H17B 108.6
H17A C17 H17B 107.6
C17 C18 C19 113.83(19)
C17 C18 H18A 108.8
C19 C18 H18A 108.8
C17 C18 H18B 108.8
C19 C18 H18B 108.8
H18A C18 H18B 107.7
N20 C19 C18 112.90(18)
N20 C19 H19A 109.0
C18 C19 H19A 109.0
N20 C19 H19B 109.0
C18 C19 H19B 109.0
H19A C19 H19B 107.8
C21 N20 C25 120.4(2)
C21 N20 C19 116.34(19)
C25 N20 C19 123.18(19)
N20 C21 C22 121.9(2)
N20 C21 H21 119.0
C22 C21 H21 119.0
C21 C22 C23 118.6(2)
C21 C22 H22 120.7
C23 C22 H22 120.7
C22 C23 C24 119.4(2)
C22 C23 H23 120.3
C24 C23 H23 120.3
C23 C24 C25 120.8(2)
C23 C24 H24 119.6
C25 C24 H24 119.6
N20 C25 C24 118.8(2)
N20 C25 C26 120.0(2)
C24 C25 C26 121.2(2)
C15 C26 C27 120.1(2)
C15 C26 C25 119.5(2)
C27 C26 C25 120.14(19)
C12 C27 C26 121.1(2)
C12 C27 C28 117.0(2)
C26 C27 C28 121.88(19)
N8 C28 C29 119.2(2)
N8 C28 C27 118.0(2)
C29 C28 C27 122.9(2)
C28 C29 C1 121.5(2)
C28 C29 C5 119.6(2)
C1 C29 C5 118.9(2)
H2W O1W H1W 108.6
O14 Cl1 O11 110.42(12)
O14 Cl1 O12 109.99(13)
O11 Cl1 O12 110.03(12)
O14 Cl1 O13 109.46(14)
O11 Cl1 O13 109.53(12)
O12 Cl1 O13 107.35(13)
O24 Cl2 O22 109.35(14)
O24 Cl2 O21 109.28(14)
O22 Cl2 O21 109.61(14)
O24 Cl2 O23 109.54(13)
O22 Cl2 O23 109.78(12)
O21 Cl2 O23 109.26(13)

loop_
_geom_bond_atom_site_label_1
_geom_bond_atom_site_label_2
_geom_bond_distance
C1 C2 1.363(3)
C1 C29 1.418(3)
C1 H1 0.9500
C2 C3 1.410(4)
C2 H2 0.9500
C3 C4 1.362(4)
C3 H3 0.9500
C4 C5 1.413(4)
C4 H4 0.9500
C5 C6 1.407(4)
C5 C29 1.428(3)
C6 C7 1.341(4)
C6 H6 0.9500
C7 N8 1.381(3)
C7 H7 0.9500
N8 C28 1.339(3)
N8 C9 1.493(3)
C9 C10 1.522(3)
C9 H9A 0.9900
C9 H9B 0.9900
C10 C11 1.535(3)
C10 H10A 0.9900
C10 H10B 0.9900
C11 C12 1.501(3)
C11 H11A 0.9900
C11 H11B 0.9900
C12 C27 1.398(3)
C12 C13 1.399(3)
C13 C14 1.384(3)
C13 H13 0.9500
C14 C15 1.397(3)
C14 H14 0.9500
C15 C26 1.397(3)
C15 C16 1.516(3)
C16 C17 1.536(3)
C16 H16A 0.9900
C16 H16B 0.9900
C17 C18 1.520(3)
C17 H17A 0.9900
C17 H17B 0.9900
C18 C19 1.532(3)
C18 H18A 0.9900
C18 H18B 0.9900
C19 N20 1.500(3)
C19 H19A 0.9900
C19 H19B 0.9900
N20 C21 1.356(3)
N20 C25 1.362(3)
C21 C22 1.373(4)
C21 H21 0.9500
C22 C23 1.379(4)
C22 H22 0.9500
C23 C24 1.384(3)
C23 H23 0.9500
C24 C25 1.387(3)
C24 H24 0.9500
C25 C26 1.488(3)
C26 C27 1.416(3)
C27 C28 1.492(3)
C28 C29 1.410(3)
O1W H2W 0.9376
O1W H1W 0.9894
Cl1 O14 1.433(2)
Cl1 O11 1.4347(19)
Cl1 O12 1.4369(19)
Cl1 O13 1.444(2)
Cl2 O24 1.430(2)
Cl2 O22 1.432(2)
Cl2 O21 1.4357(19)
Cl2 O23 1.444(2)
